data_1577257
loop_
_publ_author_name
'Lennox, Cameron B.'
'Taylor, Christopher'
'Huski\'c, Igor'
'Vainauskas, Jogirdas'
'Nickels, Christopher'
'Stein, Robin S.'
'Borchers, Tristan H.'
'Lutton Gething, A.R. Bonnie J.'
'Marrett, Joseph M.'
'Day, Graeme Matthew'
'Fri\<s\<ci\'c, Tomislav'

_publ_section_title
;
 The elusive endo-product of the archetypal Diels-Alder reaction of furan
 and maleic anhydride -- observed in the solid state at last
;
_journal_name_full 'Chemical Science'
_journal_paper_doi 10.1039/D5SC06724C
_journal_year 2026
_chemical_formula_moiety 'C8 H6 O4'
_chemical_formula_sum 'C8 H6 O4'
_chemical_formula_weight 166.13
_chemical_name_systematic 'endo-7-oxabicyclo(2.2.1)-5-heptene-2,3-dicarboxylic anhydride'
_chemical_properties_physical moisture-sensitive
_space_group_crystal_system monoclinic
_space_group_IT_number 14
_space_group_name_Hall '-P 2ybc'
_space_group_name_H-M_alt 'P 1 21/c 1'
_atom_sites_solution_hydrogens geom
_audit_creation_method SHELXL-2018/3
_audit_update_record
;
2024-11-06 deposited with the CCDC.	2026-05-12 downloaded from the CCDC.
;
_cell_angle_alpha 90
_cell_angle_beta 104.169(4)
_cell_angle_gamma 90
_cell_formula_units_Z 4
_cell_length_a 11.1845(9)
_cell_length_b 5.6420(4)
_cell_length_c 11.2971(9)
_cell_measurement_reflns_used 6655
_cell_measurement_temperature 100(2)
_cell_measurement_theta_max 141.052
_cell_measurement_theta_min 53.250
_cell_volume 691.19(9)
_computing_cell_refinement 'SAINT V8.35A, Bruker-AXS'
_computing_data_collection 'APEX 2, Bruker-AXS'
_computing_data_reduction 'SAINT V8.35A, Bruker-AXS'
_computing_structure_refinement 'SHELXL-2018/3 (Sheldrick, 2018)'
_computing_structure_solution 'SHELXT 2014/5 (Sheldrick, 2014)'
_diffrn_ambient_pressure 1013
_diffrn_ambient_temperature 100(2)
_diffrn_measured_fraction_theta_full 0.960
_diffrn_measured_fraction_theta_max 0.957
_diffrn_measurement_device_type 'Bruker PHOTON 100 CMOS'
_diffrn_measurement_method 'omega scans'
_diffrn_radiation_probe x-ray
_diffrn_radiation_type CuK\a
_diffrn_radiation_wavelength 1.54178
_diffrn_reflns_av_R_equivalents 0.0648
_diffrn_reflns_av_unetI/netI 0.0554
_diffrn_reflns_Laue_measured_fraction_full 0.960
_diffrn_reflns_Laue_measured_fraction_max 0.957
_diffrn_reflns_limit_h_max 13
_diffrn_reflns_limit_h_min -13
_diffrn_reflns_limit_k_max 6
_diffrn_reflns_limit_k_min -6
_diffrn_reflns_limit_l_max 10
_diffrn_reflns_limit_l_min -13
_diffrn_reflns_number 5260
_diffrn_reflns_point_group_measured_fraction_full 0.960
_diffrn_reflns_point_group_measured_fraction_max 0.957
_diffrn_reflns_theta_full 67.679
_diffrn_reflns_theta_max 72.492
_diffrn_reflns_theta_min 10.013
_diffrn_source 'sealed x-ray tube'
_diffrn_source_type 'Bruker D8 Advance'
_exptl_absorpt_coefficient_mu 1.122
_exptl_absorpt_correction_T_max 0.7536
_exptl_absorpt_correction_T_min 0.4373
_exptl_absorpt_correction_type multi-scan
_exptl_absorpt_process_details 'SADABS-2012/1, G. Sheldrick'
_exptl_crystal_colour colourless
_exptl_crystal_density_diffrn 1.596
_exptl_crystal_description block
_exptl_crystal_F_000 344
_exptl_crystal_recrystallization_method neat
_exptl_crystal_size_max 0.447
_exptl_crystal_size_mid 0.254
_exptl_crystal_size_min 0.182
_refine_diff_density_max 0.292
_refine_diff_density_min -0.394
_refine_diff_density_rms 0.083
_refine_ls_extinction_method none
_refine_ls_goodness_of_fit_ref 1.119
_refine_ls_hydrogen_treatment constr
_refine_ls_matrix_type full
_refine_ls_number_parameters 109
_refine_ls_number_reflns 1298
_refine_ls_number_restraints 0
_refine_ls_restrained_S_all 1.119
_refine_ls_R_factor_all 0.0738
_refine_ls_R_factor_gt 0.0714
_refine_ls_shift/su_max 0.000
_refine_ls_shift/su_mean 0.000
_refine_ls_structure_factor_coef Fsqd
_refine_ls_weighting_details 'w=1/[\s^2^(Fo^2^)+(0.1424P)^2^+0.2599P] where P=(Fo^2^+2Fc^2^)/3'
_refine_ls_weighting_scheme calc
_refine_ls_wR_factor_gt 0.2019
_refine_ls_wR_factor_ref 0.2072
_reflns_Friedel_coverage 0.000
_reflns_number_gt 1201
_reflns_number_total 1298
_reflns_threshold_expression 'I > 2\s(I)'
_cod_data_source_file d5sc06724c7.cif
_cod_data_source_block (endo-1)-100K
_cod_original_sg_symbol_H-M 'P 21/c'
_cod_database_code 1577257
_shelx_shelxl_version_number 2018/3
_shelx_space_group_comment
;
The symmetry employed for this shelxl refinement is uniquely defined
by the following loop, which should always be used as a source of
symmetry information in preference to the above space-group names.
They are only intended as comments.
;
_shelx_estimated_absorpt_t_min 0.634
_shelx_estimated_absorpt_t_max 0.822

loop_
_space_group_symop_operation_xyz
'x, y, z'
'-x, y+1/2, -z+1/2'
'-x, -y, -z'
'x, -y-1/2, z-1/2'

loop_
_atom_site_label
_atom_site_type_symbol
_atom_site_fract_x
_atom_site_fract_y
_atom_site_fract_z
_atom_site_U_iso_or_equiv
_atom_site_adp_type
_atom_site_occupancy
_atom_site_site_symmetry_order
_atom_site_calc_flag
_atom_site_refinement_flags_posn
_atom_site_refinement_flags_adp
_atom_site_refinement_flags_occupancy
_atom_site_disorder_assembly
_atom_site_disorder_group
O1 O 0.29536(13) -0.0632(3) 0.10045(12) 0.0286(5) Uani 1 1 d . . . . .
C1 C 0.17207(18) -0.0475(3) 0.10310(17) 0.0264(5) Uani 1 1 d . . . . .
O2 O 0.10432(14) -0.2117(3) 0.07010(13) 0.0317(5) Uani 1 1 d . . . . .
C2 C 0.35837(19) 0.1425(4) 0.14619(18) 0.0283(6) Uani 1 1 d . . . . .
O3 O 0.46469(15) 0.1658(3) 0.14668(16) 0.0370(5) Uani 1 1 d . . . . .
C3 C 0.14751(18) 0.1869(3) 0.15509(18) 0.0262(6) Uani 1 1 d . . . . .
H3 H 0.084273 0.282003 0.096254 0.031 Uiso 1 1 calc R U . . .
C4 C 0.27326(19) 0.3091(3) 0.18864(19) 0.0271(6) Uani 1 1 d . . . . .
H4 H 0.270665 0.467994 0.148838 0.033 Uiso 1 1 calc R U . . .
O4 O 0.17091(13) 0.3821(3) 0.33864(13) 0.0302(5) Uani 1 1 d . . . . .
C5 C 0.11749(19) 0.1646(4) 0.28413(19) 0.0276(6) Uani 1 1 d . . . . .
H5 H 0.028455 0.141305 0.282425 0.033 Uiso 1 1 calc R U . . .
C7 C 0.2044(2) -0.0199(4) 0.35460(18) 0.0296(6) Uani 1 1 d . . . . .
H7 H 0.184326 -0.176115 0.374515 0.035 Uiso 1 1 calc R U . . .
C6 C 0.29498(19) 0.3312(4) 0.33097(19) 0.0293(6) Uani 1 1 d . . . . .
H6 H 0.358542 0.449911 0.370825 0.035 Uiso 1 1 calc R U . . .
C8 C 0.3142(2) 0.0821(4) 0.38274(19) 0.0318(6) Uani 1 1 d . . . . .
H8 H 0.389729 0.013367 0.426411 0.038 Uiso 1 1 calc R U . . .

loop_
_atom_site_aniso_label
_atom_site_aniso_U_11
_atom_site_aniso_U_22
_atom_site_aniso_U_33
_atom_site_aniso_U_23
_atom_site_aniso_U_13
_atom_site_aniso_U_12
O1 0.0321(9) 0.0256(9) 0.0306(8) -0.0022(5) 0.0122(6) 0.0020(5)
C1 0.0329(11) 0.0230(11) 0.0246(9) 0.0017(7) 0.0096(8) 0.0019(7)
O2 0.0398(9) 0.0262(9) 0.0298(8) -0.0030(6) 0.0103(6) -0.0021(6)
C2 0.0344(11) 0.0246(11) 0.0283(10) 0.0029(7) 0.0122(8) 0.0013(8)
O3 0.0345(9) 0.0361(10) 0.0452(10) 0.0007(7) 0.0189(7) 0.0014(6)
C3 0.0308(11) 0.0200(11) 0.0296(11) 0.0006(7) 0.0108(8) 0.0018(7)
C4 0.0326(11) 0.0192(10) 0.0326(10) 0.0017(7) 0.0140(8) -0.0005(7)
O4 0.0333(9) 0.0213(8) 0.0392(9) -0.0082(6) 0.0152(6) -0.0026(5)
C5 0.0311(11) 0.0216(10) 0.0328(11) -0.0053(7) 0.0131(9) -0.0018(7)
C7 0.0425(12) 0.0217(10) 0.0279(10) -0.0003(7) 0.0151(8) -0.0007(8)
C6 0.0295(11) 0.0271(11) 0.0333(11) -0.0061(8) 0.0114(8) -0.0028(7)
C8 0.0389(11) 0.0311(12) 0.0256(9) -0.0004(8) 0.0085(8) 0.0040(8)

loop_
_atom_type_symbol
_atom_type_description
_atom_type_scat_dispersion_real
_atom_type_scat_dispersion_imag
_atom_type_scat_source
C C 0.0181 0.0091 'International Tables Vol C Tables 4.2.6.8 and 6.1.1.4'
H H 0.0000 0.0000 'International Tables Vol C Tables 4.2.6.8 and 6.1.1.4'
O O 0.0492 0.0322 'International Tables Vol C Tables 4.2.6.8 and 6.1.1.4'

loop_
_geom_angle_atom_site_label_1
_geom_angle_atom_site_label_2
_geom_angle_atom_site_label_3
_geom_angle
_geom_angle_site_symmetry_1
_geom_angle_site_symmetry_3
_geom_angle_publ_flag
C1 O1 C2 110.73(15) . . ?
O2 C1 O1 119.99(18) . . ?
O2 C1 C3 129.92(19) . . ?
O1 C1 C3 110.04(16) . . ?
O3 C2 O1 120.43(19) . . ?
O3 C2 C4 129.75(19) . . ?
O1 C2 C4 109.82(16) . . ?
C1 C3 C4 104.45(15) . . ?
C1 C3 C5 113.10(15) . . ?
C4 C3 C5 101.40(15) . . ?
C1 C3 H3 112.4 . . ?
C4 C3 H3 112.4 . . ?
C5 C3 H3 112.4 . . ?
C2 C4 C3 104.82(16) . . ?
C2 C4 C6 115.23(17) . . ?
C3 C4 C6 101.06(15) . . ?
C2 C4 H4 111.7 . . ?
C3 C4 H4 111.7 . . ?
C6 C4 H4 111.7 . . ?
C5 O4 C6 96.30(14) . . ?
O4 C5 C7 102.49(16) . . ?
O4 C5 C3 99.66(15) . . ?
C7 C5 C3 106.66(15) . . ?
O4 C5 H5 115.4 . . ?
C7 C5 H5 115.4 . . ?
C3 C5 H5 115.4 . . ?
C8 C7 C5 105.47(18) . . ?
C8 C7 H7 127.3 . . ?
C5 C7 H7 127.3 . . ?
O4 C6 C8 102.09(17) . . ?
O4 C6 C4 99.64(15) . . ?
C8 C6 C4 107.03(16) . . ?
O4 C6 H6 115.4 . . ?
C8 C6 H6 115.4 . . ?
C4 C6 H6 115.4 . . ?
C7 C8 C6 105.91(18) . . ?
C7 C8 H8 127.0 . . ?
C6 C8 H8 127.0 . . ?

loop_
_geom_bond_atom_site_label_1
_geom_bond_atom_site_label_2
_geom_bond_distance
_geom_bond_site_symmetry_2
_geom_bond_publ_flag
O1 C1 1.389(2) . ?
O1 C2 1.390(3) . ?
C1 O2 1.197(3) . ?
C1 C3 1.499(3) . ?
C2 O3 1.195(3) . ?
C2 C4 1.498(3) . ?
C3 C4 1.529(3) . ?
C3 C5 1.579(3) . ?
C3 H3 1.0000 . ?
C4 C6 1.571(3) . ?
C4 H4 1.0000 . ?
O4 C5 1.436(2) . ?
O4 C6 1.440(2) . ?
C5 C7 1.511(3) . ?
C5 H5 1.0000 . ?
C7 C8 1.323(3) . ?
C7 H7 0.9500 . ?
C6 C8 1.517(3) . ?
C6 H6 1.0000 . ?
C8 H8 0.9500 . ?
